data_7134240
loop_
_publ_author_name
'Shu, Yilin'
'Huang, Jianmin'
'Yang, Jun Fang'
'Shangguan, Zhichun'
'Ma, Junlong'
'Li, Cheng'
'Zhang, Guanxin'
'Peng, Qian'
'Zhang, Xisha'
'Fan, Qitang'
'Wang, Bing'
'Zhang, Deqing'

_publ_section_title
;
 Heptene End-capped Thiele Hydrocarbons with Tunable Configuration and
 Emission and On-surface Transformation via Annulation
;
_journal_name_full 'Chemical Communications'
_journal_paper_doi 10.1039/D5CC00053J
_journal_year 2025
_chemical_formula_moiety 'C36 H20 F4'
_chemical_formula_sum 'C36 H20 F4'
_chemical_formula_weight 528.52
_space_group_crystal_system monoclinic
_space_group_IT_number 14
_space_group_name_Hall '-P 2ybc'
_space_group_name_H-M_alt 'P 1 21/c 1'
_atom_sites_solution_hydrogens geom
_atom_sites_solution_primary iterative
_audit_block_doi 10.5517/ccdc.csd.cc2lls11
_audit_creation_date 2025-01-22
_audit_creation_method
;
Olex2 1.5
(compiled 2023.08.24 svn.re1ec1418 for OlexSys, GUI svn.r6817)
;
_audit_update_record
;
2025-01-31 deposited with the CCDC.	2025-02-05 downloaded from the CCDC.
;
_cell_angle_alpha 90
_cell_angle_beta 92.7920(10)
_cell_angle_gamma 90
_cell_formula_units_Z 2
_cell_length_a 5.00760(10)
_cell_length_b 9.6663(2)
_cell_length_c 25.6388(4)
_cell_measurement_reflns_used 5237
_cell_measurement_temperature 169.99(10)
_cell_measurement_theta_max 76.4710
_cell_measurement_theta_min 3.4470
_cell_volume 1239.57(4)
_computing_cell_refinement 'CrysAlisPro 1.171.42.96a (Rigaku OD, 2023)'
_computing_data_collection 'CrysAlisPro 1.171.42.96a (Rigaku OD, 2023)'
_computing_data_reduction 'CrysAlisPro 1.171.42.96a (Rigaku OD, 2023)'
_computing_molecular_graphics 'Olex2 1.5 (Dolomanov et al., 2009)'
_computing_publication_material 'Olex2 1.5 (Dolomanov et al., 2009)'
_computing_structure_refinement 'SHELXL 2018/3 (Sheldrick, 2015)'
_computing_structure_solution 'olex2.solve 1.5 (Bourhis et al., 2015)'
_diffrn_ambient_environment N~2~
_diffrn_ambient_temperature 169.99(10)
_diffrn_detector 'Hybrid Pixel Array Detector'
_diffrn_detector_area_resol_mean 10.0000
_diffrn_detector_type HyPix
_diffrn_measured_fraction_theta_full 1.000
_diffrn_measured_fraction_theta_max 0.957
_diffrn_measurement_details
;
List of Runs (angles in degrees, time in seconds):

  # Type    Start    End  Width  t~exp~   \w     \q     \k     \f   Frames
#--------------------------------------------------------------------------
  1  \w    -35.00  27.00   0.50    0.05    --  -46.66  38.00   0.00  124
  2  \w    -18.00  29.00   0.50    0.05    --  -46.66  19.00 -30.00   94
  3  \w    -23.00  13.00   0.50    0.05    --  -46.66  19.00 -90.00   72
  4  \w    -22.00  13.00   0.50    0.05    --  -46.66  19.00-120.00   70
  5  \w     98.00 178.00   0.50    0.05    --  108.85  45.00 -90.00  160
  6  \w    140.00 171.00   0.50    0.05    --  108.85  61.00 -30.00   62
  7  \w    105.00 131.00   0.50    0.05    --  108.85 112.00-110.00   52
  8  \w    102.00 132.00   0.50    0.05    --  108.85  61.00 -30.00   60
  9  \w     41.00  73.00   0.50    0.05    --  108.85 -61.00-180.00   64
 10  \w     58.00 111.00   0.50    0.05    --  108.85-125.00 -90.00  106
 11  \w     45.00 109.00   0.50    0.05    --  108.85 -77.00   0.00  128
 12  \w     36.00  73.00   0.50    0.05    --  108.85 -61.00  30.00   74
 13  \w     43.00  77.00   0.50    0.05    --  108.85-112.00 156.00   68
 14  \w     36.00 104.00   0.50    0.05    --  108.85 -94.00 150.00  136
 15  \w     11.00  84.00   0.50    0.05    --   46.66-112.00 156.00  146
 16  \w   -174.00-122.00   0.50    0.05    -- -104.50 -30.00  60.00  104
 17  \w   -143.00-117.00   0.50    0.05    -- -104.50-112.00 156.00   52
 18  \w   -163.00 -87.00   0.50    0.05    -- -104.50 -94.00 120.00  152
 19  \w    -59.00  -6.00   0.50    0.05    --  -46.66 112.00-110.00  106
 20  \w    -82.00 -37.00   0.50    0.05    -- -104.50 112.00-110.00   90
;
_diffrn_measurement_device 'four-circle diffractometer'
_diffrn_measurement_device_type 'XtaLAB Synergy R, HyPix'
_diffrn_measurement_method '\w scans'
_diffrn_orient_matrix_type 'CrysAlisPro convention (1999,Acta A55,543-557)'
_diffrn_orient_matrix_UB_11 0.0665749000
_diffrn_orient_matrix_UB_12 0.1440299000
_diffrn_orient_matrix_UB_13 0.0228308000
_diffrn_orient_matrix_UB_21 -0.0073718000
_diffrn_orient_matrix_UB_22 0.0611145000
_diffrn_orient_matrix_UB_23 -0.0555432000
_diffrn_orient_matrix_UB_31 -0.3006793000
_diffrn_orient_matrix_UB_32 0.0303391000
_diffrn_orient_matrix_UB_33 0.0034326000
_diffrn_radiation_monochromator mirror
_diffrn_radiation_probe x-ray
_diffrn_radiation_type 'Cu K\a'
_diffrn_radiation_wavelength 1.54184
_diffrn_reflns_av_R_equivalents 0.0231
_diffrn_reflns_av_unetI/netI 0.0229
_diffrn_reflns_Laue_measured_fraction_full 1.000
_diffrn_reflns_Laue_measured_fraction_max 0.957
_diffrn_reflns_limit_h_max 4
_diffrn_reflns_limit_h_min -6
_diffrn_reflns_limit_k_max 12
_diffrn_reflns_limit_k_min -11
_diffrn_reflns_limit_l_max 31
_diffrn_reflns_limit_l_min -32
_diffrn_reflns_number 7613
_diffrn_reflns_point_group_measured_fraction_full 1.000
_diffrn_reflns_point_group_measured_fraction_max 0.957
_diffrn_reflns_theta_full 67.684
_diffrn_reflns_theta_max 77.572
_diffrn_reflns_theta_min 3.452
_diffrn_source 'Rotating-anode X-ray tube'
_diffrn_source_type 'PhotonJet R (Cu) X-ray Source'
_exptl_absorpt_coefficient_mu 0.846
_exptl_absorpt_correction_T_max 1.00000
_exptl_absorpt_correction_T_min 0.80951
_exptl_absorpt_correction_type multi-scan
_exptl_absorpt_process_details
;
CrysAlisPro 1.171.42.96a (Rigaku Oxford Diffraction, 2023)
Empirical absorption correction using spherical harmonics,
implemented in SCALE3 ABSPACK scaling algorithm.
;
_exptl_crystal_colour 'clear light yellow'
_exptl_crystal_density_diffrn 1.416
_exptl_crystal_description cube
_exptl_crystal_F_000 544
_exptl_crystal_size_max 0.6
_exptl_crystal_size_mid 0.4
_exptl_crystal_size_min 0.1
_refine_diff_density_max 0.246
_refine_diff_density_min -0.210
_refine_diff_density_rms 0.042
_refine_ls_extinction_coef 0.0035(4)
_refine_ls_extinction_expression Fc^*^=kFc[1+0.001xFc^2^\l^3^/sin(2\q)]^-1/4^
_refine_ls_extinction_method 'SHELXL-2018/3 (Sheldrick 2018)'
_refine_ls_goodness_of_fit_ref 1.067
_refine_ls_hydrogen_treatment constr
_refine_ls_matrix_type full
_refine_ls_number_parameters 182
_refine_ls_number_reflns 2535
_refine_ls_number_restraints 0
_refine_ls_restrained_S_all 1.067
_refine_ls_R_factor_all 0.0417
_refine_ls_R_factor_gt 0.0386
_refine_ls_shift/su_max 0.001
_refine_ls_shift/su_mean 0.000
_refine_ls_structure_factor_coef Fsqd
_refine_ls_weighting_details 'w=1/[\s^2^(Fo^2^)+(0.0382P)^2^+0.7059P] where P=(Fo^2^+2Fc^2^)/3'
_refine_ls_weighting_scheme calc
_refine_ls_wR_factor_gt 0.0972
_refine_ls_wR_factor_ref 0.0990
_reflns_Friedel_coverage 0.000
_reflns_number_gt 2329
_reflns_number_total 2535
_reflns_threshold_expression 'I > 2\s(I)'
_cod_data_source_file d5cc00053j2.cif
_cod_data_source_block 2a-PVT
_cod_database_code 7134240
_shelx_shelxl_version_number 2018/3
_chemical_oxdiff_formula CHF
_shelx_space_group_comment
;
The symmetry employed for this shelxl refinement is uniquely defined
by the following loop, which should always be used as a source of
symmetry information in preference to the above space-group names.
They are only intended as comments.
;
_olex2_refinement_description
;
1.a Aromatic/amide H refined with riding coordinates:
 C3(H3), C9(H9), C14(H14), C8(H8), C4(H4), C13(H13), C5(H5), C6(H6), C11(H11),
 C12(H12)
;
_olex2_submission_special_instructions 'No special instructions were received'
_oxdiff_exptl_absorpt_empirical_details
;
Empirical correction (ABSPACK) includes:
- Absorption correction using spherical harmonics
- Frame scaling
;
_oxdiff_exptl_absorpt_empirical_full_max 1.274
_oxdiff_exptl_absorpt_empirical_full_min 0.604

loop_
_space_group_symop_operation_xyz
'x, y, z'
'-x, y+1/2, -z+1/2'
'-x, -y, -z'
'x, -y-1/2, z-1/2'

loop_
_atom_site_label
_atom_site_type_symbol
_atom_site_fract_x
_atom_site_fract_y
_atom_site_fract_z
_atom_site_U_iso_or_equiv
_atom_site_adp_type
_atom_site_occupancy
_atom_site_site_symmetry_order
_atom_site_calc_flag
_atom_site_refinement_flags_posn
_atom_site_refinement_flags_adp
_atom_site_refinement_flags_occupancy
_atom_site_disorder_assembly
_atom_site_disorder_group
F19 F 0.89309(17) 0.34253(8) 0.41385(3) 0.0265(2) Uani 1 1 d . . . . .
F20 F 1.11572(18) 0.22673(8) 0.49347(3) 0.0275(2) Uani 1 1 d . . . . .
C17 C 1.0650(3) 0.36280(14) 0.49770(5) 0.0195(3) Uani 1 1 d . . . . .
C18 C 0.9402(3) 0.42308(14) 0.45612(5) 0.0194(3) Uani 1 1 d . . . . .
C15 C 0.6585(3) 0.55706(14) 0.36111(5) 0.0207(3) Uani 1 1 d . . . . .
C7 C 0.7771(3) 0.86896(15) 0.37519(5) 0.0234(3) Uani 1 1 d . . . . .
C2 C 0.6533(3) 0.77772(14) 0.40911(5) 0.0204(3) Uani 1 1 d . . . . .
C1 C 0.7350(3) 0.62966(14) 0.41085(5) 0.0198(3) Uani 1 1 d . . . . .
C10 C 0.7839(3) 0.59376(15) 0.31526(5) 0.0235(3) Uani 1 1 d . . . . .
C16 C 0.8581(3) 0.56734(14) 0.45350(5) 0.0191(3) Uani 1 1 d . . . . .
C3 C 0.4494(3) 0.82546(15) 0.43965(6) 0.0250(3) Uani 1 1 d . . . . .
H3 H 0.362361 0.762571 0.461674 0.030 Uiso 1 1 calc R U . . .
C9 C 0.9841(3) 0.70387(16) 0.31365(5) 0.0264(3) Uani 1 1 d . . . . .
H9 H 1.129989 0.688870 0.291985 0.032 Uiso 1 1 calc R U . . .
C14 C 0.4566(3) 0.45728(15) 0.35918(6) 0.0266(3) Uani 1 1 d . . . . .
H14 H 0.367899 0.435062 0.390005 0.032 Uiso 1 1 calc R U . . .
C8 C 0.9812(3) 0.82366(16) 0.33981(5) 0.0260(3) Uani 1 1 d . . . . .
H8 H 1.125566 0.885380 0.334973 0.031 Uiso 1 1 calc R U . . .
C4 C 0.3720(3) 0.96261(16) 0.43840(6) 0.0297(3) Uani 1 1 d . . . . .
H4 H 0.231734 0.993570 0.459153 0.036 Uiso 1 1 calc R U . . .
C13 C 0.3842(3) 0.39029(17) 0.31289(7) 0.0332(4) Uani 1 1 d . . . . .
H13 H 0.245723 0.323047 0.311937 0.040 Uiso 1 1 calc R U . . .
C5 C 0.5005(3) 1.05469(16) 0.40667(6) 0.0340(4) Uani 1 1 d . . . . .
H5 H 0.450775 1.149536 0.406167 0.041 Uiso 1 1 calc R U . . .
C6 C 0.7011(3) 1.00884(16) 0.37572(6) 0.0310(3) Uani 1 1 d . . . . .
H6 H 0.789126 1.073139 0.354420 0.037 Uiso 1 1 calc R U . . .
C11 C 0.7113(3) 0.52159(18) 0.26927(6) 0.0325(4) Uani 1 1 d . . . . .
H11 H 0.799952 0.542120 0.238271 0.039 Uiso 1 1 calc R U . . .
C12 C 0.5150(4) 0.42187(18) 0.26785(6) 0.0365(4) Uani 1 1 d . . . . .
H12 H 0.469049 0.374754 0.236151 0.044 Uiso 1 1 calc R U . . .

loop_
_atom_site_aniso_label
_atom_site_aniso_U_11
_atom_site_aniso_U_22
_atom_site_aniso_U_33
_atom_site_aniso_U_23
_atom_site_aniso_U_13
_atom_site_aniso_U_12
F19 0.0395(5) 0.0199(4) 0.0195(4) -0.0061(3) -0.0049(3) 0.0037(3)
F20 0.0416(5) 0.0153(4) 0.0250(4) -0.0034(3) -0.0055(3) 0.0060(3)
C17 0.0242(7) 0.0137(6) 0.0208(6) -0.0009(5) 0.0032(5) 0.0009(5)
C18 0.0247(7) 0.0173(6) 0.0162(6) -0.0029(5) 0.0018(5) -0.0015(5)
C15 0.0234(6) 0.0179(6) 0.0205(6) -0.0012(5) -0.0021(5) 0.0039(5)
C7 0.0289(7) 0.0207(7) 0.0200(6) 0.0010(5) -0.0054(5) -0.0010(5)
C2 0.0249(7) 0.0184(7) 0.0176(6) -0.0012(5) -0.0039(5) 0.0006(5)
C1 0.0209(6) 0.0192(7) 0.0193(6) 0.0005(5) 0.0025(5) -0.0007(5)
C10 0.0265(7) 0.0235(7) 0.0202(6) -0.0008(5) -0.0008(5) 0.0039(5)
C16 0.0222(6) 0.0168(6) 0.0185(6) 0.0002(5) 0.0027(5) -0.0007(5)
C3 0.0268(7) 0.0241(7) 0.0238(7) -0.0024(6) -0.0012(5) 0.0002(6)
C9 0.0282(7) 0.0315(8) 0.0196(6) 0.0028(6) 0.0028(5) 0.0013(6)
C14 0.0262(7) 0.0239(7) 0.0296(7) -0.0011(6) -0.0008(6) 0.0011(6)
C8 0.0295(7) 0.0271(7) 0.0211(7) 0.0060(6) -0.0008(5) -0.0044(6)
C4 0.0305(8) 0.0267(8) 0.0313(8) -0.0093(6) -0.0044(6) 0.0066(6)
C13 0.0302(8) 0.0267(8) 0.0418(9) -0.0070(7) -0.0085(7) -0.0011(6)
C5 0.0441(9) 0.0184(7) 0.0383(9) -0.0043(6) -0.0088(7) 0.0060(6)
C6 0.0415(9) 0.0206(7) 0.0303(8) 0.0037(6) -0.0052(6) -0.0031(6)
C11 0.0417(9) 0.0349(9) 0.0207(7) -0.0053(6) -0.0009(6) 0.0057(7)
C12 0.0450(9) 0.0350(9) 0.0284(8) -0.0120(7) -0.0111(7) 0.0039(7)

loop_
_atom_type_symbol
_atom_type_description
_atom_type_scat_dispersion_real
_atom_type_scat_dispersion_imag
_atom_type_scat_source
C C 0.0181 0.0091 'International Tables Vol C Tables 4.2.6.8 and 6.1.1.4'
H H 0.0000 0.0000 'International Tables Vol C Tables 4.2.6.8 and 6.1.1.4'
F F 0.0727 0.0534 'International Tables Vol C Tables 4.2.6.8 and 6.1.1.4'

loop_
_geom_angle_atom_site_label_1
_geom_angle_atom_site_label_2
_geom_angle_atom_site_label_3
_geom_angle
_geom_angle_site_symmetry_1
_geom_angle_site_symmetry_3
_geom_angle_publ_flag
F20 C17 C16 118.64(12) . 3_766 ?
C18 C17 F20 116.30(12) . . ?
C18 C17 C16 125.04(12) . 3_766 ?
F19 C18 C16 118.65(11) . . ?
C17 C18 F19 116.42(12) . . ?
C17 C18 C16 124.93(12) . . ?
C10 C15 C1 119.38(12) . . ?
C14 C15 C1 120.77(12) . . ?
C14 C15 C10 119.80(13) . . ?
C2 C7 C8 122.55(13) . . ?
C2 C7 C6 118.05(14) . . ?
C6 C7 C8 119.40(13) . . ?
C7 C2 C1 119.55(12) . . ?
C3 C2 C7 119.83(13) . . ?
C3 C2 C1 120.59(13) . . ?
C2 C1 C15 111.62(11) . . ?
C16 C1 C15 124.33(12) . . ?
C16 C1 C2 124.02(12) . . ?
C15 C10 C9 122.80(12) . . ?
C11 C10 C15 118.01(14) . . ?
C11 C10 C9 119.19(13) . . ?
C18 C16 C17 110.02(11) . 3_766 ?
C1 C16 C17 124.90(12) . 3_766 ?
C1 C16 C18 125.04(12) . . ?
C2 C3 H3 119.4 . . ?
C4 C3 C2 121.12(14) . . ?
C4 C3 H3 119.4 . . ?
C10 C9 H9 116.9 . . ?
C8 C9 C10 126.19(14) . . ?
C8 C9 H9 116.9 . . ?
C15 C14 H14 119.6 . . ?
C13 C14 C15 120.82(14) . . ?
C13 C14 H14 119.6 . . ?
C7 C8 H8 116.8 . . ?
C9 C8 C7 126.40(14) . . ?
C9 C8 H8 116.8 . . ?
C3 C4 H4 120.3 . . ?
C3 C4 C5 119.50(15) . . ?
C5 C4 H4 120.3 . . ?
C14 C13 H13 120.2 . . ?
C14 C13 C12 119.70(15) . . ?
C12 C13 H13 120.2 . . ?
C4 C5 H5 119.9 . . ?
C6 C5 C4 120.14(14) . . ?
C6 C5 H5 119.9 . . ?
C7 C6 H6 119.4 . . ?
C5 C6 C7 121.25(15) . . ?
C5 C6 H6 119.4 . . ?
C10 C11 H11 119.1 . . ?
C12 C11 C10 121.76(15) . . ?
C12 C11 H11 119.1 . . ?
C13 C12 H12 120.1 . . ?
C11 C12 C13 119.81(14) . . ?
C11 C12 H12 120.1 . . ?

loop_
_geom_bond_atom_site_label_1
_geom_bond_atom_site_label_2
_geom_bond_distance
_geom_bond_site_symmetry_2
_geom_bond_publ_flag
F19 C18 1.3459(15) . ?
F20 C17 1.3449(15) . ?
C17 C18 1.3421(19) . ?
C17 C16 1.4570(18) 3_766 ?
C18 C16 1.4545(19) . ?
C15 C1 1.4893(18) . ?
C15 C10 1.405(2) . ?
C15 C14 1.396(2) . ?
C7 C2 1.404(2) . ?
C7 C8 1.466(2) . ?
C7 C6 1.405(2) . ?
C2 C1 1.4887(18) . ?
C2 C3 1.395(2) . ?
C1 C16 1.3686(18) . ?
C10 C9 1.464(2) . ?
C10 C11 1.403(2) . ?
C3 H3 0.9500 . ?
C3 C4 1.381(2) . ?
C9 H9 0.9500 . ?
C9 C8 1.339(2) . ?
C14 H14 0.9500 . ?
C14 C13 1.385(2) . ?
C8 H8 0.9500 . ?
C4 H4 0.9500 . ?
C4 C5 1.385(2) . ?
C13 H13 0.9500 . ?
C13 C12 1.389(3) . ?
C5 H5 0.9500 . ?
C5 C6 1.383(2) . ?
C6 H6 0.9500 . ?
C11 H11 0.9500 . ?
C11 C12 1.376(2) . ?
C12 H12 0.9500 . ?

loop_
_geom_torsion_atom_site_label_1
_geom_torsion_atom_site_label_2
_geom_torsion_atom_site_label_3
_geom_torsion_atom_site_label_4
_geom_torsion
_geom_torsion_site_symmetry_1
_geom_torsion_site_symmetry_2
_geom_torsion_site_symmetry_3
_geom_torsion_site_symmetry_4
_geom_torsion_publ_flag
F19 C18 C16 C17 -178.03(11) . . . 3_766 ?
F19 C18 C16 C1 -0.1(2) . . . . ?
F20 C17 C18 F19 -3.55(18) . . . . ?
F20 C17 C18 C16 177.48(12) . . . . ?
C17 C18 C16 C17 0.9(2) . . . 3_766 ?
C17 C18 C16 C1 178.80(13) . . . . ?
C15 C1 C16 C17 179.72(12) . . . 3_766 ?
C15 C1 C16 C18 2.2(2) . . . . ?
C15 C10 C9 C8 -37.7(2) . . . . ?
C15 C10 C11 C12 2.9(2) . . . . ?
C15 C14 C13 C12 0.5(2) . . . . ?
C7 C2 C1 C15 -67.22(16) . . . . ?
C7 C2 C1 C16 114.60(15) . . . . ?
C7 C2 C3 C4 -2.1(2) . . . . ?
C2 C7 C8 C9 37.8(2) . . . . ?
C2 C7 C6 C5 -3.3(2) . . . . ?
C2 C1 C16 C17 -2.3(2) . . . 3_766 ?
C2 C1 C16 C18 -179.89(13) . . . . ?
C2 C3 C4 C5 -0.6(2) . . . . ?
C1 C15 C10 C9 -1.6(2) . . . . ?
C1 C15 C10 C11 178.76(13) . . . . ?
C1 C15 C14 C13 179.61(13) . . . . ?
C1 C2 C3 C4 179.94(13) . . . . ?
C10 C15 C1 C2 67.11(16) . . . . ?
C10 C15 C1 C16 -114.71(15) . . . . ?
C10 C15 C14 C13 2.2(2) . . . . ?
C10 C9 C8 C7 -0.2(2) . . . . ?
C10 C11 C12 C13 -0.3(3) . . . . ?
C16 C17 C18 F19 177.92(12) 3_766 . . . ?
C16 C17 C18 C16 -1.1(2) 3_766 . . . ?
C3 C2 C1 C15 110.80(14) . . . . ?
C3 C2 C1 C16 -67.39(18) . . . . ?
C3 C4 C5 C6 1.3(2) . . . . ?
C9 C10 C11 C12 -176.75(15) . . . . ?
C14 C15 C1 C2 -110.30(14) . . . . ?
C14 C15 C1 C16 67.88(19) . . . . ?
C14 C15 C10 C9 175.81(13) . . . . ?
C14 C15 C10 C11 -3.8(2) . . . . ?
C14 C13 C12 C11 -1.4(2) . . . . ?
C8 C7 C2 C1 1.8(2) . . . . ?
C8 C7 C2 C3 -176.27(13) . . . . ?
C8 C7 C6 C5 176.90(14) . . . . ?
C4 C5 C6 C7 0.7(2) . . . . ?
C6 C7 C2 C1 -178.06(13) . . . . ?
C6 C7 C2 C3 3.9(2) . . . . ?
C6 C7 C8 C9 -142.41(16) . . . . ?
C11 C10 C9 C8 141.93(16) . . . . ?
